data_8107448
loop_
_publ_author_name
'Siyuan, Ma'
'Mengping, Guo'

_publ_section_title
;
 The crystal structure of
 1-(2-fluorobenzoyl)-5-methoxy-2-methyl-1H-indole-3-carbonitrile,
 C18H13FN2O2
;
_journal_issue 2
_journal_name_full 'Zeitschrift f\"ur Kristallographie - New Crystal Structures'
_journal_page_first 385
_journal_page_last 387
_journal_paper_doi 10.1515/ncrs-2023-0031
_journal_volume 238
_journal_year 2023
_chemical_formula_moiety 'C18 H13 F N2 O2'
_chemical_formula_sum 'C18 H13 F N2 O2'
_chemical_formula_weight 308.30
_space_group_crystal_system orthorhombic
_space_group_IT_number 61
_space_group_name_Hall '-P 2ac 2ab'
_space_group_name_H-M_alt 'P b c a'
_atom_sites_solution_hydrogens geom
_atom_sites_solution_primary dual
_cell_angle_alpha 90
_cell_angle_beta 90
_cell_angle_gamma 90
_cell_formula_units_Z 8
_cell_length_a 13.8082(4)
_cell_length_b 9.7555(3)
_cell_length_c 21.8116(7)
_cell_measurement_reflns_used 2950
_cell_measurement_temperature 293.00(10)
_cell_measurement_theta_max 73.3620
_cell_measurement_theta_min 4.0060
_cell_volume 2938.15(16)
_computing_cell_refinement 'CrysAlisPro 1.171.38.43f (Rigaku OD, 2015)'
_computing_data_collection 'CrysAlisPro 1.171.38.43f (Rigaku OD, 2015)'
_computing_data_reduction 'CrysAlisPro 1.171.38.43f (Rigaku OD, 2015)'
_computing_molecular_graphics 'Olex2 1.3-alpha (Dolomanov et al., 2009)'
_computing_publication_material 'Olex2 1.3-alpha (Dolomanov et al., 2009)'
_computing_structure_refinement 'SHELXL 2018/3 (Sheldrick, 2015)'
_computing_structure_solution 'SHELXT 2018/2 (Sheldrick, 2018)'
_diffrn_ambient_environment N~2~
_diffrn_ambient_temperature 293.00(10)
_diffrn_detector 'CCD plate'
_diffrn_detector_area_resol_mean 5.2684
_diffrn_detector_type AtlasS2
_diffrn_measured_fraction_theta_full 1.000
_diffrn_measured_fraction_theta_max 0.974
_diffrn_measurement_details
;
List of Runs (angles in degrees, time in seconds):

  # Type    Start    End  Width  t~exp~   \w     \q     \k     \f   Frames
--------------------------------------------------------------------------
  1  \w    -63.00  34.00   1.00    1.00    --  -40.73  38.00 -90.00   97
  2  \w      2.00  52.00   1.00    1.00    --   40.73 -99.00-180.00   50
  3  \w     70.00 130.00   1.00    1.20    --  107.58 -45.00  60.00   60
  4  \w     55.00 121.00   1.00    1.20    --  107.58 -30.00 150.00   66
  5  \w     94.00 123.00   1.00    1.20    --  107.58 125.00 120.00   29
  6  \w    134.00 168.00   1.00    1.20    --  107.58 125.00 120.00   34
  7  \w     96.00 164.00   1.00    1.20    --  107.58 125.00-150.00   68
  8  \w    -81.00 -58.00   1.00    1.00    --  -40.73 -19.00  60.00   23
;
_diffrn_measurement_device 'four-circle diffractometer'
_diffrn_measurement_device_type 'SuperNova, Dual, Cu at zero, AtlasS2'
_diffrn_measurement_method '\w scans'
_diffrn_orient_matrix_type 'CrysAlisPro convention (1999,Acta A55,543-557)'
_diffrn_orient_matrix_UB_11 0.0124281000
_diffrn_orient_matrix_UB_12 0.0107956000
_diffrn_orient_matrix_UB_13 -0.0700004000
_diffrn_orient_matrix_UB_21 -0.0608455000
_diffrn_orient_matrix_UB_22 -0.1310476000
_diffrn_orient_matrix_UB_23 -0.0084004000
_diffrn_orient_matrix_UB_31 -0.0927312000
_diffrn_orient_matrix_UB_32 0.0874483000
_diffrn_orient_matrix_UB_33 -0.0038717000
_diffrn_radiation_monochromator mirror
_diffrn_radiation_probe x-ray
_diffrn_radiation_type 'Cu K\a'
_diffrn_radiation_wavelength 1.54184
_diffrn_reflns_av_R_equivalents 0.0259
_diffrn_reflns_av_unetI/netI 0.0255
_diffrn_reflns_Laue_measured_fraction_full 1.000
_diffrn_reflns_Laue_measured_fraction_max 0.974
_diffrn_reflns_limit_h_max 11
_diffrn_reflns_limit_h_min -16
_diffrn_reflns_limit_k_max 11
_diffrn_reflns_limit_k_min -11
_diffrn_reflns_limit_l_max 25
_diffrn_reflns_limit_l_min -26
_diffrn_reflns_number 6784
_diffrn_reflns_point_group_measured_fraction_full 1.000
_diffrn_reflns_point_group_measured_fraction_max 0.974
_diffrn_reflns_theta_full 67.684
_diffrn_reflns_theta_max 73.900
_diffrn_reflns_theta_min 4.054
_diffrn_source 'micro-focus sealed X-ray tube'
_diffrn_source_type 'SuperNova (Cu) X-ray Source'
_exptl_absorpt_coefficient_mu 0.838
_exptl_absorpt_correction_T_max 1.00000
_exptl_absorpt_correction_T_min 0.80340
_exptl_absorpt_correction_type multi-scan
_exptl_absorpt_process_details
;
CrysAlisPro 1.171.38.43f (Rigaku Oxford Diffraction, 2015)
Empirical absorption correction using spherical harmonics,
 implemented in SCALE3 ABSPACK scaling algorithm.
;
_exptl_crystal_colour colourless
_exptl_crystal_colour_primary colourless
_exptl_crystal_density_diffrn 1.394
_exptl_crystal_description prism
_exptl_crystal_F_000 1280
_exptl_crystal_size_max 0.13
_exptl_crystal_size_mid 0.1
_exptl_crystal_size_min 0.08
_refine_diff_density_max 0.222
_refine_diff_density_min -0.194
_refine_diff_density_rms 0.044
_refine_ls_extinction_coef 0.00045(8)
_refine_ls_extinction_expression Fc^*^=kFc[1+0.001xFc^2^\l^3^/sin(2\q)]^-1/4^
_refine_ls_extinction_method 'SHELXL-2018/3 (Sheldrick 2018)'
_refine_ls_goodness_of_fit_ref 1.022
_refine_ls_hydrogen_treatment constr
_refine_ls_matrix_type full
_refine_ls_number_parameters 211
_refine_ls_number_reflns 2903
_refine_ls_number_restraints 0
_refine_ls_restrained_S_all 1.022
_refine_ls_R_factor_all 0.0504
_refine_ls_R_factor_gt 0.0402
_refine_ls_shift/su_max 0.000
_refine_ls_shift/su_mean 0.000
_refine_ls_structure_factor_coef Fsqd
_refine_ls_weighting_details 'w=1/[\s^2^(Fo^2^)+(0.0591P)^2^+0.5466P] where P=(Fo^2^+2Fc^2^)/3'
_refine_ls_weighting_scheme calc
_refine_ls_wR_factor_gt 0.1034
_refine_ls_wR_factor_ref 0.1131
_reflns_Friedel_coverage 0.000
_reflns_Friedel_fraction_full .
_reflns_Friedel_fraction_max .
_reflns_number_gt 2374
_reflns_number_total 2903
_reflns_threshold_expression 'I > 2\s(I)'
_cod_data_source_file suppl_j_ncrs-2023-0031_suppl.cif
_cod_data_source_block 03-0723
_cod_database_code 8107448
_shelx_space_group_comment
;
The symmetry employed for this shelxl refinement is uniquely defined
by the following loop, which should always be used as a source of
symmetry information in preference to the above space-group names.
They are only intended as comments.
;
_reflns_odcompleteness_completeness 99.93
_reflns_odcompleteness_iscentric 1
_reflns_odcompleteness_theta 66.97
_olex2_refinement_description
;
1. Fixed Uiso
 At 1.2 times of:
  All C(H) groups
 At 1.5 times of:
  All C(H,H,H) groups
2.a Aromatic/amide H refined with riding coordinates:
 C2(H2), C3(H3), C4(H4), C5(H5), C14(H14), C16(H16), C17(H17)
2.b Idealised Me refined as rotating group:
 C13(H13A,H13B,H13C), C18(H18A,H18B,H18C)
;
_olex2_date_sample_data_collection 2021-07-23
_olex2_submission_special_instructions 'No special instructions were received'
_oxdiff_exptl_absorpt_empirical_details
;
Empirical correction (ABSPACK) includes:
- Absorption correction using spherical harmonics
- Frame scaling
;
_oxdiff_exptl_absorpt_empirical_full_max 1.444
_oxdiff_exptl_absorpt_empirical_full_min 0.580

loop_
_space_group_symop_operation_xyz
'x, y, z'
'-x+1/2, -y, z+1/2'
'-x, y+1/2, -z+1/2'
'x+1/2, -y+1/2, -z'
'-x, -y, -z'
'x-1/2, y, -z-1/2'
'x, -y-1/2, z-1/2'
'-x-1/2, y-1/2, z'

loop_
_atom_site_label
_atom_site_type_symbol
_atom_site_fract_x
_atom_site_fract_y
_atom_site_fract_z
_atom_site_U_iso_or_equiv
_atom_site_adp_type
_atom_site_occupancy
_atom_site_site_symmetry_order
_atom_site_calc_flag
_atom_site_refinement_flags_posn
_atom_site_refinement_flags_adp
_atom_site_refinement_flags_occupancy
_atom_site_disorder_assembly
_atom_site_disorder_group
F1 F 0.79540(7) 0.58714(11) 0.64414(4) 0.0441(3) Uani 1 1 d . . . . .
O2 O 0.56463(9) 0.40184(12) 0.64281(5) 0.0385(3) Uani 1 1 d . . . . .
O3 O 0.62630(9) 1.01738(11) 0.42774(5) 0.0371(3) Uani 1 1 d . . . . .
N1 N 0.61706(8) 0.54114(12) 0.56578(5) 0.0241(3) Uani 1 1 d . . . . .
N2 N 0.64742(11) 0.39501(16) 0.35930(7) 0.0421(4) Uani 1 1 d . . . . .
C1 C 0.63279(10) 0.61351(16) 0.67371(6) 0.0279(3) Uani 1 1 d . . . . .
C2 C 0.56527(12) 0.67561(19) 0.71208(7) 0.0369(4) Uani 1 1 d . . . . .
H2 H 0.500642 0.649012 0.710518 0.044 Uiso 1 1 calc R U . . .
C3 C 0.59419(14) 0.7769(2) 0.75256(8) 0.0454(4) Uani 1 1 d . . . . .
H3 H 0.548560 0.820632 0.777090 0.054 Uiso 1 1 calc R U . . .
C4 C 0.69090(14) 0.8134(2) 0.75663(8) 0.0464(4) Uani 1 1 d . . . . .
H4 H 0.709743 0.881840 0.783816 0.056 Uiso 1 1 calc R U . . .
C5 C 0.75975(12) 0.7491(2) 0.72066(7) 0.0415(4) Uani 1 1 d . . . . .
H5 H 0.824988 0.771553 0.724030 0.050 Uiso 1 1 calc R U . . .
C6 C 0.72899(11) 0.65097(17) 0.67976(7) 0.0316(3) Uani 1 1 d . . . . .
C7 C 0.60157(10) 0.50908(16) 0.62788(7) 0.0272(3) Uani 1 1 d . . . . .
C8 C 0.62103(9) 0.67404(15) 0.53889(6) 0.0238(3) Uani 1 1 d . . . . .
C9 C 0.62922(9) 0.65666(15) 0.47537(6) 0.0231(3) Uani 1 1 d . . . . .
C10 C 0.63063(9) 0.51107(15) 0.46441(6) 0.0240(3) Uani 1 1 d . . . . .
C11 C 0.62252(9) 0.44331(15) 0.51898(7) 0.0241(3) Uani 1 1 d . . . . .
C12 C 0.64033(10) 0.44601(16) 0.40664(7) 0.0284(3) Uani 1 1 d . . . . .
C13 C 0.62605(10) 0.29257(15) 0.52887(7) 0.0301(3) Uani 1 1 d . . . . .
H13A H 0.675527 0.271378 0.558305 0.045 Uiso 1 1 calc R U . . .
H13B H 0.640395 0.247579 0.490793 0.045 Uiso 1 1 calc R U . . .
H13C H 0.564521 0.261439 0.543898 0.045 Uiso 1 1 calc R U . . .
C14 C 0.63162(9) 0.76835(15) 0.43545(7) 0.0264(3) Uani 1 1 d . . . . .
H14 H 0.637450 0.756126 0.393326 0.032 Uiso 1 1 calc R U . . .
C15 C 0.62503(10) 0.89790(15) 0.46084(7) 0.0270(3) Uani 1 1 d . . . . .
C16 C 0.61627(11) 0.91523(16) 0.52429(7) 0.0309(3) Uani 1 1 d . . . . .
H16 H 0.612160 1.003503 0.540180 0.037 Uiso 1 1 calc R U . . .
C17 C 0.61355(11) 0.80522(16) 0.56392(7) 0.0286(3) Uani 1 1 d . . . . .
H17 H 0.606950 0.818029 0.605968 0.034 Uiso 1 1 calc R U . . .
C18 C 0.60779(14) 1.00748(19) 0.36355(8) 0.0420(4) Uani 1 1 d . . . . .
H18A H 0.659488 0.957984 0.344159 0.063 Uiso 1 1 calc R U . . .
H18B H 0.603645 1.097815 0.346297 0.063 Uiso 1 1 calc R U . . .
H18C H 0.547793 0.959973 0.357007 0.063 Uiso 1 1 calc R U . . .

loop_
_atom_site_aniso_label
_atom_site_aniso_U_11
_atom_site_aniso_U_22
_atom_site_aniso_U_33
_atom_site_aniso_U_23
_atom_site_aniso_U_13
_atom_site_aniso_U_12
F1 0.0325(5) 0.0527(6) 0.0470(6) -0.0054(5) 0.0096(4) 0.0019(4)
O2 0.0469(7) 0.0311(6) 0.0374(6) 0.0051(5) 0.0087(5) -0.0063(5)
O3 0.0533(7) 0.0224(6) 0.0357(6) 0.0056(5) -0.0005(5) -0.0003(5)
N1 0.0270(6) 0.0195(6) 0.0258(6) 0.0003(5) 0.0005(4) -0.0001(5)
N2 0.0465(8) 0.0424(9) 0.0374(8) -0.0120(7) -0.0005(6) 0.0026(7)
C1 0.0323(7) 0.0294(8) 0.0219(7) 0.0031(6) 0.0007(5) 0.0013(6)
C2 0.0352(8) 0.0464(10) 0.0291(7) -0.0026(7) 0.0025(6) 0.0020(7)
C3 0.0526(10) 0.0514(11) 0.0321(8) -0.0093(8) 0.0040(7) 0.0070(9)
C4 0.0616(11) 0.0469(10) 0.0306(8) -0.0073(8) -0.0017(8) -0.0070(9)
C5 0.0415(9) 0.0483(10) 0.0349(8) 0.0019(8) -0.0040(7) -0.0093(8)
C6 0.0332(7) 0.0344(8) 0.0271(7) 0.0040(6) 0.0038(6) 0.0024(6)
C7 0.0264(6) 0.0272(7) 0.0281(7) 0.0030(6) 0.0036(5) 0.0025(6)
C8 0.0231(6) 0.0212(7) 0.0271(7) 0.0005(6) 0.0004(5) -0.0008(5)
C9 0.0210(6) 0.0211(7) 0.0273(7) -0.0012(6) 0.0001(5) -0.0006(5)
C10 0.0225(6) 0.0218(7) 0.0277(7) -0.0020(6) 0.0003(5) -0.0007(5)
C11 0.0217(6) 0.0216(7) 0.0289(7) -0.0035(6) 0.0003(5) 0.0003(5)
C12 0.0278(7) 0.0261(8) 0.0312(8) -0.0024(6) -0.0010(5) 0.0021(6)
C13 0.0311(7) 0.0204(7) 0.0388(8) 0.0013(6) 0.0022(6) 0.0012(6)
C14 0.0275(7) 0.0247(7) 0.0270(7) 0.0008(6) 0.0000(5) -0.0005(6)
C15 0.0289(7) 0.0204(7) 0.0316(7) 0.0038(6) -0.0010(5) -0.0005(5)
C16 0.0389(8) 0.0189(7) 0.0349(8) -0.0051(6) -0.0018(6) 0.0012(6)
C17 0.0359(7) 0.0233(7) 0.0265(7) -0.0034(6) 0.0010(5) 0.0013(6)
C18 0.0553(10) 0.0351(9) 0.0356(9) 0.0108(7) -0.0015(7) 0.0040(8)

loop_
_atom_type_symbol
_atom_type_description
_atom_type_scat_dispersion_real
_atom_type_scat_dispersion_imag
_atom_type_scat_source
C C 0.0181 0.0091 'International Tables Vol C Tables 4.2.6.8 and 6.1.1.4'
H H 0.0000 0.0000 'International Tables Vol C Tables 4.2.6.8 and 6.1.1.4'
F F 0.0727 0.0534 'International Tables Vol C Tables 4.2.6.8 and 6.1.1.4'
N N 0.0311 0.0180 'International Tables Vol C Tables 4.2.6.8 and 6.1.1.4'
O O 0.0492 0.0322 'International Tables Vol C Tables 4.2.6.8 and 6.1.1.4'

loop_
_geom_angle_atom_site_label_1
_geom_angle_atom_site_label_2
_geom_angle_atom_site_label_3
_geom_angle
_geom_angle_site_symmetry_1
_geom_angle_site_symmetry_3
C15 O3 C18 117.19(12) . .
C7 N1 C8 127.22(12) . .
C11 N1 C7 123.99(12) . .
C11 N1 C8 108.57(11) . .
C2 C1 C7 120.46(13) . .
C6 C1 C2 118.08(14) . .
C6 C1 C7 121.45(13) . .
C1 C2 H2 120.0 . .
C3 C2 C1 120.08(15) . .
C3 C2 H2 120.0 . .
C2 C3 H3 119.9 . .
C2 C3 C4 120.17(16) . .
C4 C3 H3 119.9 . .
C3 C4 H4 119.7 . .
C5 C4 C3 120.66(17) . .
C5 C4 H4 119.7 . .
C4 C5 H5 120.9 . .
C6 C5 C4 118.12(16) . .
C6 C5 H5 120.9 . .
F1 C6 C1 118.30(14) . .
F1 C6 C5 118.89(14) . .
C5 C6 C1 122.81(15) . .
O2 C7 N1 121.07(14) . .
O2 C7 C1 122.20(13) . .
N1 C7 C1 116.73(12) . .
C9 C8 N1 107.48(12) . .
C17 C8 N1 132.16(13) . .
C17 C8 C9 120.28(13) . .
C8 C9 C10 106.54(13) . .
C14 C9 C8 121.66(13) . .
C14 C9 C10 131.77(13) . .
C11 C10 C9 109.36(12) . .
C11 C10 C12 124.45(14) . .
C12 C10 C9 126.19(13) . .
N1 C11 C13 124.77(13) . .
C10 C11 N1 108.05(12) . .
C10 C11 C13 127.04(13) . .
N2 C12 C10 178.86(17) . .
C11 C13 H13A 109.5 . .
C11 C13 H13B 109.5 . .
C11 C13 H13C 109.5 . .
H13A C13 H13B 109.5 . .
H13A C13 H13C 109.5 . .
H13B C13 H13C 109.5 . .
C9 C14 H14 121.2 . .
C15 C14 C9 117.53(13) . .
C15 C14 H14 121.2 . .
O3 C15 C14 124.41(13) . .
O3 C15 C16 114.78(13) . .
C14 C15 C16 120.81(14) . .
C15 C16 H16 119.1 . .
C17 C16 C15 121.90(14) . .
C17 C16 H16 119.1 . .
C8 C17 H17 121.1 . .
C16 C17 C8 117.82(13) . .
C16 C17 H17 121.1 . .
O3 C18 H18A 109.5 . .
O3 C18 H18B 109.5 . .
O3 C18 H18C 109.5 . .
H18A C18 H18B 109.5 . .
H18A C18 H18C 109.5 . .
H18B C18 H18C 109.5 . .

loop_
_geom_bond_atom_site_label_1
_geom_bond_atom_site_label_2
_geom_bond_distance
_geom_bond_site_symmetry_2
F1 C6 1.3535(17) .
O2 C7 1.2085(18) .
O3 C15 1.3713(17) .
O3 C18 1.426(2) .
N1 C7 1.4065(18) .
N1 C8 1.4241(18) .
N1 C11 1.3995(18) .
N2 C12 1.150(2) .
C1 C2 1.392(2) .
C1 C6 1.384(2) .
C1 C7 1.491(2) .
C2 H2 0.9300 .
C2 C3 1.384(2) .
C3 H3 0.9300 .
C3 C4 1.385(3) .
C4 H4 0.9300 .
C4 C5 1.383(2) .
C5 H5 0.9300 .
C5 C6 1.376(2) .
C8 C9 1.4003(19) .
C8 C17 1.395(2) .
C9 C10 1.4405(19) .
C9 C14 1.395(2) .
C10 C11 1.366(2) .
C10 C12 1.417(2) .
C11 C13 1.487(2) .
C13 H13A 0.9600 .
C13 H13B 0.9600 .
C13 H13C 0.9600 .
C14 H14 0.9300 .
C14 C15 1.383(2) .
C15 C16 1.399(2) .
C16 H16 0.9300 .
C16 C17 1.379(2) .
C17 H17 0.9300 .
C18 H18A 0.9600 .
C18 H18B 0.9600 .
C18 H18C 0.9600 .

loop_
_geom_torsion_atom_site_label_1
_geom_torsion_atom_site_label_2
_geom_torsion_atom_site_label_3
_geom_torsion_atom_site_label_4
_geom_torsion
_geom_torsion_site_symmetry_1
_geom_torsion_site_symmetry_2
_geom_torsion_site_symmetry_3
_geom_torsion_site_symmetry_4
O3 C15 C16 C17 179.77(14) . . . .
N1 C8 C9 C10 -0.29(15) . . . .
N1 C8 C9 C14 177.89(12) . . . .
N1 C8 C17 C16 -177.17(14) . . . .
C1 C2 C3 C4 -2.3(3) . . . .
C2 C1 C6 F1 177.57(13) . . . .
C2 C1 C6 C5 -1.9(2) . . . .
C2 C1 C7 O2 -62.4(2) . . . .
C2 C1 C7 N1 117.56(16) . . . .
C2 C3 C4 C5 -0.3(3) . . . .
C3 C4 C5 C6 1.7(3) . . . .
C4 C5 C6 F1 179.91(15) . . . .
C4 C5 C6 C1 -0.7(2) . . . .
C6 C1 C2 C3 3.3(2) . . . .
C6 C1 C7 O2 117.19(17) . . . .
C6 C1 C7 N1 -62.86(19) . . . .
C7 N1 C8 C9 -174.84(12) . . . .
C7 N1 C8 C17 1.6(2) . . . .
C7 N1 C11 C10 175.47(12) . . . .
C7 N1 C11 C13 -8.6(2) . . . .
C7 C1 C2 C3 -177.06(15) . . . .
C7 C1 C6 F1 -2.0(2) . . . .
C7 C1 C6 C5 178.54(14) . . . .
C8 N1 C7 O2 152.16(14) . . . .
C8 N1 C7 C1 -27.8(2) . . . .
C8 N1 C11 C10 0.58(15) . . . .
C8 N1 C11 C13 176.49(12) . . . .
C8 C9 C10 C11 0.66(15) . . . .
C8 C9 C10 C12 -178.45(13) . . . .
C8 C9 C14 C15 -0.4(2) . . . .
C9 C8 C17 C16 -1.1(2) . . . .
C9 C10 C11 N1 -0.77(15) . . . .
C9 C10 C11 C13 -176.55(13) . . . .
C9 C14 C15 O3 -179.97(13) . . . .
C9 C14 C15 C16 0.0(2) . . . .
C10 C9 C14 C15 177.29(14) . . . .
C11 N1 C7 O2 -21.8(2) . . . .
C11 N1 C7 C1 158.29(12) . . . .
C11 N1 C8 C9 -0.16(15) . . . .
C11 N1 C8 C17 176.26(15) . . . .
C12 C10 C11 N1 178.36(12) . . . .
C12 C10 C11 C13 2.6(2) . . . .
C14 C9 C10 C11 -177.27(14) . . . .
C14 C9 C10 C12 3.6(2) . . . .
C14 C15 C16 C17 -0.2(2) . . . .
C15 C16 C17 C8 0.8(2) . . . .
C17 C8 C9 C10 -177.22(12) . . . .
C17 C8 C9 C14 1.0(2) . . . .
C18 O3 C15 C14 17.1(2) . . . .
C18 O3 C15 C16 -162.87(14) . . . .
